data_4121480
loop_
_publ_author_name
'Ho, I-Ting'
'Zhang, Zhan'
'Ishida, Masatoshi'
'Lynch, Vincent M.'
'Cha, Won-Young'
'Sung, Young Mo'
'Kim, Dongho'
'Sessler, Jonathan L.'

_publ_section_title
;
 A Hybrid Macrocycle with a Pyridine Subunit Displays Aromatic Character
 upon Uranyl Cation Complexation.
;
_journal_issue 11
_journal_name_full 'Journal of the American Chemical Society'
_journal_page_first 4281
_journal_page_last 4286
_journal_paper_doi 10.1021/ja412520g
_journal_volume 136
_journal_year 2014
_chemical_formula_sum 'C48 H0 N9 O4 S0'
_chemical_formula_weight 766.57
_chemical_name_systematic
;
 ?
;
_space_group_IT_number 15
_symmetry_space_group_name_Hall '-I 2ya'
_symmetry_space_group_name_H-M 'I 1 2/a 1'
_atom_sites_solution_hydrogens geom
_atom_sites_solution_primary direct
_atom_sites_solution_secondary difmap
_audit_creation_method SHELXL-97
_cell_angle_alpha 90.00
_cell_angle_beta 106.766(4)
_cell_angle_gamma 90.00
_cell_formula_units_Z 4
_cell_length_a 14.1607(9)
_cell_length_b 21.6697(14)
_cell_length_c 16.7388(9)
_cell_measurement_temperature 100(2)
_cell_volume 4918.1(5)
_computing_structure_refinement 'SHELXL-97 (Sheldrick, 1997)'
_diffrn_ambient_temperature 100(2)
_diffrn_measured_fraction_theta_full 0.998
_diffrn_measured_fraction_theta_max 0.998
_diffrn_radiation_monochromator graphite
_diffrn_radiation_source 'fine-focus sealed tube'
_diffrn_radiation_type MoK\a
_diffrn_radiation_wavelength 0.71075
_diffrn_reflns_av_R_equivalents 0.0561
_diffrn_reflns_av_sigmaI/netI 0.0321
_diffrn_reflns_limit_h_max 18
_diffrn_reflns_limit_h_min -18
_diffrn_reflns_limit_k_max 28
_diffrn_reflns_limit_k_min -28
_diffrn_reflns_limit_l_max 21
_diffrn_reflns_limit_l_min -21
_diffrn_reflns_number 45270
_diffrn_reflns_theta_full 27.46
_diffrn_reflns_theta_max 27.46
_diffrn_reflns_theta_min 1.58
_exptl_absorpt_coefficient_mu 0.070
_exptl_crystal_density_diffrn 1.035
_exptl_crystal_density_method 'not measured'
_exptl_crystal_F_000 1532
_refine_diff_density_max 0.357
_refine_diff_density_min -0.380
_refine_diff_density_rms 0.051
_refine_ls_extinction_method none
_refine_ls_goodness_of_fit_ref 0.762
_refine_ls_hydrogen_treatment mixed
_refine_ls_matrix_type full
_refine_ls_number_parameters 310
_refine_ls_number_reflns 5620
_refine_ls_number_restraints 210
_refine_ls_restrained_S_all 0.760
_refine_ls_R_factor_all 0.0605
_refine_ls_R_factor_gt 0.0550
_refine_ls_shift/su_max 0.178
_refine_ls_shift/su_mean 0.030
_refine_ls_structure_factor_coef Fsqd
_refine_ls_weighting_details 'calc w=1/[\s^2^(Fo^2^)+(0.1490P)^2^+12.2899P] where P=(Fo^2^+2Fc^2^)/3'
_refine_ls_weighting_scheme calc
_refine_ls_wR_factor_gt 0.1688
_refine_ls_wR_factor_ref 0.1778
_reflns_number_gt 5258
_reflns_number_total 5620
_reflns_threshold_expression >2sigma(I)
_cod_data_source_file ja412520g_si_002.cif
_cod_data_source_block shelxl
_cod_database_code 4121480

loop_
_symmetry_equiv_pos_as_xyz
'x, y, z'
'-x+1/2, y, -z'
'x+1/2, y+1/2, z+1/2'
'-x+1, y+1/2, -z+1/2'
'-x, -y, -z'
'x-1/2, -y, z'
'-x+1/2, -y+1/2, -z+1/2'
'x, -y+1/2, z+1/2'

loop_
_atom_site_label
_atom_site_type_symbol
_atom_site_fract_x
_atom_site_fract_y
_atom_site_fract_z
_atom_site_U_iso_or_equiv
_atom_site_adp_type
_atom_site_occupancy
_atom_site_symmetry_multiplicity
_atom_site_calc_flag
_atom_site_refinement_flags
C1 C 0.2500 0.83468(14) 0.0000 0.0394(8) Uani 1 2 d SU
H1 H 0.2500 0.8785 0.0000 0.047 Uiso 1 2 calc SR
C2 C 0.22124(18) 0.80335(10) 0.06115(14) 0.0342(5) Uani 1 1 d U
H2 H 0.2020 0.8251 0.1033 0.041 Uiso 1 1 calc R
C3 C 0.22124(14) 0.73860(9) 0.05922(13) 0.0255(4) Uani 1 1 d U
C4 C 0.19197(14) 0.69834(9) 0.11886(12) 0.0245(4) Uani 1 1 d U
C5 C 0.14055(15) 0.70619(9) 0.17817(13) 0.0276(4) Uani 1 1 d U
C6 C 0.13200(15) 0.64734(9) 0.21274(12) 0.0262(4) Uani 1 1 d U
C7 C 0.17934(14) 0.60473(9) 0.17461(12) 0.0235(4) Uani 1 1 d U
C8 C 0.19321(13) 0.53816(9) 0.18027(11) 0.0215(4) Uani 1 1 d U
C9 C 0.20433(14) 0.49462(9) 0.24350(12) 0.0226(4) Uani 1 1 d U
C10 C 0.21633(14) 0.43560(9) 0.20951(12) 0.0226(4) Uani 1 1 d U
C11 C 0.21369(14) 0.44511(9) 0.12619(12) 0.0216(4) Uani 1 1 d U
C12 C 0.23295(14) 0.40774(9) 0.06085(11) 0.0223(4) Uani 1 1 d U
C13 C 0.23905(16) 0.34744(9) 0.03931(13) 0.0283(4) Uani 1 1 d U
H13 H 0.2305 0.3122 0.0703 0.034 Uiso 1 1 calc R
C14 C 0.09470(17) 0.76443(10) 0.19978(15) 0.0351(5) Uani 1 1 d U
H14A H 0.1335 0.8005 0.1909 0.042 Uiso 1 1 calc R
H14B H 0.0975 0.7634 0.2595 0.042 Uiso 1 1 calc R
C15 C -0.0121(2) 0.77219(15) 0.1474(2) 0.0621(9) Uani 1 1 d U
H15A H -0.0144 0.7793 0.0890 0.093 Uiso 1 1 calc R
H15B H -0.0413 0.8076 0.1680 0.093 Uiso 1 1 calc R
H15C H -0.0493 0.7348 0.1514 0.093 Uiso 1 1 calc R
C16 C 0.07340(16) 0.63269(11) 0.27252(14) 0.0319(5) Uani 1 1 d U
H16A H 0.0543 0.6718 0.2943 0.038 Uiso 1 1 calc R
H16B H 0.1156 0.6092 0.3204 0.038 Uiso 1 1 calc R
C17 C -0.01965(18) 0.59510(12) 0.23207(16) 0.0400(5) Uani 1 1 d U
H17A H -0.0639 0.6192 0.1871 0.060 Uiso 1 1 calc R
H17B H -0.0533 0.5852 0.2741 0.060 Uiso 1 1 calc R
H17C H -0.0014 0.5568 0.2091 0.060 Uiso 1 1 calc R
C18 C 0.20464(15) 0.50758(10) 0.33066(12) 0.0288(4) Uani 1 1 d U
C19 C 0.1195(2) 0.4863(2) 0.43173(18) 0.0736(11) Uani 1 1 d U
H19A H 0.1844 0.4797 0.4733 0.088 Uiso 1 1 calc R
H19B H 0.0973 0.5287 0.4387 0.088 Uiso 1 1 calc R
C20 C 0.0486(4) 0.44189(15) 0.4451(3) 0.0843(14) Uani 1 1 d U
H20A H -0.0162 0.4498 0.4055 0.126 Uiso 1 1 calc R
H20B H 0.0441 0.4459 0.5022 0.126 Uiso 1 1 calc R
H20C H 0.0700 0.4000 0.4366 0.126 Uiso 1 1 calc R
C21 C 0.23689(15) 0.37554(9) 0.25100(12) 0.0262(4) Uani 1 1 d U
C22 C 0.29242(18) 0.32312(11) 0.38101(14) 0.0358(5) Uani 1 1 d U
H22A H 0.2457 0.2908 0.3519 0.043 Uiso 1 1 calc R
H22B H 0.2846 0.3285 0.4375 0.043 Uiso 1 1 calc R
C23 C 0.39619(18) 0.30301(11) 0.38825(15) 0.0360(5) Uani 1 1 d U
H23A H 0.4010 0.2909 0.3332 0.054 Uiso 1 1 calc R
H23B H 0.4136 0.2678 0.4265 0.054 Uiso 1 1 calc R
H23C H 0.4417 0.3372 0.4098 0.054 Uiso 1 1 calc R
C24 C 0.95410(19) 0.41424(15) 0.20158(16) 0.0464(6) Uani 1 1 d U
H24A H 0.9250 0.4501 0.2212 0.070 Uiso 1 1 calc R
H24B H 1.0210 0.4075 0.2382 0.070 Uiso 1 1 calc R
H24C H 0.9137 0.3777 0.2025 0.070 Uiso 1 1 calc R
C25 C 0.99287(19) 0.35225(12) 0.0743(2) 0.0518(7) Uani 1 1 d U
H25A H 0.9428 0.3227 0.0799 0.078 Uiso 1 1 calc R
H25B H 1.0568 0.3414 0.1133 0.078 Uiso 1 1 calc R
H25C H 0.9978 0.3510 0.0171 0.078 Uiso 1 1 calc R
N1 N 0.2500 0.70766(10) 0.0000 0.0244(5) Uani 1 2 d SU
N2 N 0.21452(12) 0.63688(7) 0.11788(10) 0.0232(3) Uani 1 1 d U
H2A H 0.2469 0.6202 0.0856 0.028 Uiso 1 1 calc R
N3 N 0.19810(11) 0.50651(7) 0.11042(10) 0.0209(3) Uani 1 1 d U
H3 H 0.1919 0.5238 0.0616 0.025 Uiso 1 1 calc R
O1 O 0.2500 0.44461(8) 0.0000 0.0221(4) Uani 1 2 d SU
O2 O 0.26277(12) 0.53983(9) 0.37927(10) 0.0397(4) Uani 1 1 d U
O3 O 0.12850(11) 0.47855(9) 0.34786(9) 0.0388(4) Uani 1 1 d U
O4 O 0.22734(12) 0.32626(7) 0.21484(10) 0.0338(4) Uani 1 1 d U
O5 O 0.26952(12) 0.38098(7) 0.33506(9) 0.0311(3) Uani 1 1 d U
O6 O 0.85236(10) 0.43503(6) 0.04686(9) 0.0260(3) Uani 1 1 d U
S1 S 0.95877(4) 0.42783(2) 0.09702(3) 0.02626(16) Uani 1 1 d U

loop_
_atom_site_aniso_label
_atom_site_aniso_U_11
_atom_site_aniso_U_22
_atom_site_aniso_U_33
_atom_site_aniso_U_23
_atom_site_aniso_U_13
_atom_site_aniso_U_12
C1 0.058(2) 0.0153(13) 0.0425(17) 0.000 0.0103(15) 0.000
C2 0.0444(13) 0.0183(9) 0.0376(11) -0.0052(8) 0.0085(10) 0.0019(8)
C3 0.0257(10) 0.0168(9) 0.0315(10) -0.0010(7) 0.0044(8) 0.0013(7)
C4 0.0243(9) 0.0181(9) 0.0302(9) -0.0039(7) 0.0063(8) 0.0016(7)
C5 0.0256(9) 0.0219(9) 0.0340(10) -0.0071(8) 0.0065(8) 0.0033(7)
C6 0.0243(9) 0.0255(9) 0.0293(10) -0.0057(8) 0.0085(8) 0.0021(7)
C7 0.0236(9) 0.0212(9) 0.0270(9) -0.0027(7) 0.0096(7) 0.0014(7)
C8 0.0202(8) 0.0217(9) 0.0241(8) -0.0018(7) 0.0089(7) 0.0013(7)
C9 0.0209(9) 0.0249(9) 0.0229(9) 0.0005(7) 0.0077(7) 0.0022(7)
C10 0.0219(9) 0.0229(9) 0.0236(9) 0.0036(7) 0.0077(7) 0.0012(7)
C11 0.0228(9) 0.0182(8) 0.0236(9) 0.0021(7) 0.0064(7) 0.0009(7)
C12 0.0273(9) 0.0187(8) 0.0212(9) 0.0034(7) 0.0073(7) -0.0002(7)
C13 0.0387(11) 0.0186(9) 0.0288(10) 0.0032(7) 0.0118(8) 0.0005(8)
C14 0.0370(12) 0.0278(10) 0.0409(12) -0.0078(9) 0.0120(10) 0.0078(9)
C15 0.0507(17) 0.0485(16) 0.073(2) -0.0187(15) -0.0040(15) 0.0268(13)
C16 0.0292(10) 0.0350(11) 0.0355(11) -0.0061(9) 0.0156(9) 0.0040(9)
C17 0.0309(12) 0.0456(14) 0.0475(13) -0.0030(11) 0.0177(10) -0.0009(10)
C18 0.0257(10) 0.0373(11) 0.0248(9) 0.0015(8) 0.0098(8) 0.0061(8)
C19 0.0490(16) 0.149(4) 0.0325(13) -0.0150(17) 0.0274(12) -0.0210(19)
C20 0.166(4) 0.0430(16) 0.083(2) 0.0092(16) 0.098(3) 0.010(2)
C21 0.0236(9) 0.0286(10) 0.0278(9) 0.0060(8) 0.0095(7) 0.0000(7)
C22 0.0405(12) 0.0380(12) 0.0302(10) 0.0165(9) 0.0121(9) 0.0034(10)
C23 0.0391(12) 0.0310(11) 0.0363(11) 0.0078(9) 0.0081(9) 0.0043(9)
C24 0.0362(13) 0.0625(16) 0.0350(12) 0.0138(11) 0.0015(10) -0.0152(12)
C25 0.0308(12) 0.0356(13) 0.079(2) -0.0105(13) 0.0009(12) 0.0060(10)
N1 0.0252(11) 0.0153(10) 0.0334(12) 0.000 0.0095(9) 0.000
N2 0.0260(8) 0.0175(7) 0.0284(8) -0.0020(6) 0.0114(6) 0.0024(6)
N3 0.0248(8) 0.0176(7) 0.0217(7) 0.0004(6) 0.0090(6) 0.0010(6)
O1 0.0294(10) 0.0161(8) 0.0226(9) 0.000 0.0105(7) 0.000
O2 0.0379(9) 0.0519(10) 0.0270(7) -0.0076(7) 0.0059(7) -0.0013(8)
O3 0.0297(8) 0.0646(11) 0.0268(7) -0.0035(7) 0.0154(6) -0.0032(7)
O4 0.0423(9) 0.0228(7) 0.0342(8) 0.0051(6) 0.0076(7) -0.0007(6)
O5 0.0399(8) 0.0315(8) 0.0236(7) 0.0097(6) 0.0120(6) 0.0062(6)
O6 0.0227(7) 0.0280(7) 0.0272(7) 0.0057(5) 0.0072(6) 0.0034(5)
S1 0.0228(3) 0.0226(3) 0.0319(3) 0.00449(18) 0.0055(2) -0.00086(17)

loop_
_atom_type_symbol
_atom_type_description
_atom_type_scat_dispersion_real
_atom_type_scat_dispersion_imag
_atom_type_scat_source
C C 0.0033 0.0016 'International Tables Vol C Tables 4.2.6.8 and 6.1.1.4'
H H 0.0000 0.0000 'International Tables Vol C Tables 4.2.6.8 and 6.1.1.4'
N N 0.0061 0.0033 'International Tables Vol C Tables 4.2.6.8 and 6.1.1.4'
O O 0.0106 0.0060 'International Tables Vol C Tables 4.2.6.8 and 6.1.1.4'
S S 0.1246 0.1234 'International Tables Vol C Tables 4.2.6.8 and 6.1.1.4'

loop_
_geom_angle_atom_site_label_1
_geom_angle_atom_site_label_2
_geom_angle_atom_site_label_3
_geom_angle
_geom_angle_site_symmetry_1
_geom_angle_site_symmetry_3
C2 C1 C2 121.2(3) . 2
C2 C1 H1 119.4 . .
C2 C1 H1 119.4 2 .
C1 C2 C3 118.1(2) . .
C1 C2 H2 120.9 . .
C3 C2 H2 120.9 . .
N1 C3 C2 120.9(2) . .
N1 C3 C4 113.95(17) . .
C2 C3 C4 125.10(19) . .
N2 C4 C5 107.29(17) . .
N2 C4 C3 117.09(17) . .
C5 C4 C3 135.57(18) . .
C4 C5 C6 107.62(17) . .
C4 C5 C14 128.2(2) . .
C6 C5 C14 124.04(19) . .
C7 C6 C5 107.36(17) . .
C7 C6 C16 126.32(19) . .
C5 C6 C16 126.01(18) . .
N2 C7 C6 107.23(17) . .
N2 C7 C8 118.42(16) . .
C6 C7 C8 134.28(18) . .
N3 C8 C9 106.63(16) . .
N3 C8 C7 118.57(16) . .
C9 C8 C7 134.79(17) . .
C8 C9 C10 107.69(16) . .
C8 C9 C18 125.91(18) . .
C10 C9 C18 126.39(17) . .
C11 C10 C9 107.02(16) . .
C11 C10 C21 123.22(17) . .
C9 C10 C21 129.54(18) . .
N3 C11 C10 107.05(16) . .
N3 C11 C12 117.07(16) . .
C10 C11 C12 135.51(17) . .
C13 C12 O1 108.89(16) . .
C13 C12 C11 140.78(18) . .
O1 C12 C11 110.33(16) . .
C12 C13 C13 106.79(11) . 2
C12 C13 H13 126.6 . .
C13 C13 H13 126.6 2 .
C5 C14 C15 112.24(19) . .
C5 C14 H14A 109.2 . .
C15 C14 H14A 109.2 . .
C5 C14 H14B 109.2 . .
C15 C14 H14B 109.2 . .
H14A C14 H14B 107.9 . .
C14 C15 H15A 109.5 . .
C14 C15 H15B 109.5 . .
H15A C15 H15B 109.5 . .
C14 C15 H15C 109.5 . .
H15A C15 H15C 109.5 . .
H15B C15 H15C 109.5 . .
C6 C16 C17 112.77(18) . .
C6 C16 H16A 109.0 . .
C17 C16 H16A 109.0 . .
C6 C16 H16B 109.0 . .
C17 C16 H16B 109.0 . .
H16A C16 H16B 107.8 . .
C16 C17 H17A 109.5 . .
C16 C17 H17B 109.5 . .
H17A C17 H17B 109.5 . .
C16 C17 H17C 109.5 . .
H17A C17 H17C 109.5 . .
H17B C17 H17C 109.5 . .
O2 C18 O3 124.11(19) . .
O2 C18 C9 125.67(19) . .
O3 C18 C9 110.21(17) . .
C20 C19 O3 109.2(3) . .
C20 C19 H19A 109.8 . .
O3 C19 H19A 109.9 . .
C20 C19 H19B 109.8 . .
O3 C19 H19B 109.8 . .
H19A C19 H19B 108.3 . .
C19 C20 H20A 109.5 . .
C19 C20 H20B 109.5 . .
H20A C20 H20B 109.5 . .
C19 C20 H20C 109.5 . .
H20A C20 H20C 109.5 . .
H20B C20 H20C 109.5 . .
O4 C21 O5 123.33(18) . .
O4 C21 C10 124.50(18) . .
O5 C21 C10 112.16(17) . .
O5 C22 C23 110.81(17) . .
O5 C22 H22A 109.5 . .
C23 C22 H22A 109.5 . .
O5 C22 H22B 109.5 . .
C23 C22 H22B 109.5 . .
H22A C22 H22B 108.1 . .
C22 C23 H23A 109.5 . .
C22 C23 H23B 109.5 . .
H23A C23 H23B 109.5 . .
C22 C23 H23C 109.5 . .
H23A C23 H23C 109.5 . .
H23B C23 H23C 109.5 . .
S1 C24 H24A 109.5 . .
S1 C24 H24B 109.5 . .
H24A C24 H24B 109.5 . .
S1 C24 H24C 109.5 . .
H24A C24 H24C 109.5 . .
H24B C24 H24C 109.5 . .
S1 C25 H25A 109.5 . .
S1 C25 H25B 109.5 . .
H25A C25 H25B 109.5 . .
S1 C25 H25C 109.5 . .
H25A C25 H25C 109.5 . .
H25B C25 H25C 109.5 . .
C3 N1 C3 120.6(2) . 2
C4 N2 C7 110.50(16) . .
C4 N2 H2A 124.8 . .
C7 N2 H2A 124.8 . .
C11 N3 C8 111.57(16) . .
C11 N3 H3 124.2 . .
C8 N3 H3 124.2 . .
C12 O1 C12 108.6(2) . 2
C18 O3 C19 116.7(2) . .
C21 O5 C22 115.53(17) . .
O6 S1 C25 105.40(11) . .
O6 S1 C24 104.37(10) . .
C25 S1 C24 98.40(16) . .

loop_
_geom_bond_atom_site_label_1
_geom_bond_atom_site_label_2
_geom_bond_distance
_geom_bond_site_symmetry_2
C1 C2 1.384(3) .
C1 C2 1.384(3) 2
C1 H1 0.9500 .
C2 C3 1.403(3) .
C2 H2 0.9500 .
C3 N1 1.353(2) .
C3 C4 1.473(3) .
C4 N2 1.371(2) .
C4 C5 1.401(3) .
C5 C6 1.420(3) .
C5 C14 1.510(3) .
C6 C7 1.399(3) .
C6 C16 1.506(3) .
C7 N2 1.382(2) .
C7 C8 1.455(3) .
C8 N3 1.374(2) .
C8 C9 1.392(3) .
C9 C10 1.430(3) .
C9 C18 1.485(3) .
C10 C11 1.400(3) .
C10 C21 1.464(3) .
C11 N3 1.362(2) .
C11 C12 1.449(3) .
C12 C13 1.365(3) .
C12 O1 1.370(2) .
C13 C13 1.437(4) 2
C13 H13 0.9500 .
C14 C15 1.523(4) .
C14 H14A 0.9900 .
C14 H14B 0.9900 .
C15 H15A 0.9800 .
C15 H15B 0.9800 .
C15 H15C 0.9800 .
C16 C17 1.531(3) .
C16 H16A 0.9900 .
C16 H16B 0.9900 .
C17 H17A 0.9800 .
C17 H17B 0.9800 .
C17 H17C 0.9800 .
C18 O2 1.201(3) .
C18 O3 1.349(3) .
C19 C20 1.454(5) .
C19 O3 1.455(3) .
C19 H19A 0.9900 .
C19 H19B 0.9900 .
C20 H20A 0.9800 .
C20 H20B 0.9800 .
C20 H20C 0.9800 .
C21 O4 1.216(3) .
C21 O5 1.354(2) .
C22 O5 1.458(2) .
C22 C23 1.504(3) .
C22 H22A 0.9900 .
C22 H22B 0.9900 .
C23 H23A 0.9800 .
C23 H23B 0.9800 .
C23 H23C 0.9800 .
C24 S1 1.795(3) .
C24 H24A 0.9800 .
C24 H24B 0.9800 .
C24 H24C 0.9800 .
C25 S1 1.779(3) .
C25 H25A 0.9800 .
C25 H25B 0.9800 .
C25 H25C 0.9800 .
N1 C3 1.353(2) 2
N2 H2A 0.8800 .
N3 H3 0.8800 .
O1 C12 1.370(2) 2
O6 S1 1.5066(14) .

loop_
_geom_torsion_atom_site_label_1
_geom_torsion_atom_site_label_2
_geom_torsion_atom_site_label_3
_geom_torsion_atom_site_label_4
_geom_torsion
_geom_torsion_site_symmetry_1
_geom_torsion_site_symmetry_4
C2 C1 C2 C3 -0.48(14) 2 .
C1 C2 C3 N1 1.0(3) . .
C1 C2 C3 C4 -179.40(17) . .
N1 C3 C4 N2 12.1(2) . .
C2 C3 C4 N2 -167.5(2) . .
N1 C3 C4 C5 -164.8(2) . .
C2 C3 C4 C5 15.6(4) . .
N2 C4 C5 C6 -0.4(2) . .
C3 C4 C5 C6 176.7(2) . .
N2 C4 C5 C14 -176.5(2) . .
C3 C4 C5 C14 0.6(4) . .
C4 C5 C6 C7 0.7(2) . .
C14 C5 C6 C7 176.91(19) . .
C4 C5 C6 C16 -173.38(19) . .
C14 C5 C6 C16 2.9(3) . .
C5 C6 C7 N2 -0.7(2) . .
C16 C6 C7 N2 173.37(19) . .
C5 C6 C7 C8 -177.4(2) . .
C16 C6 C7 C8 -3.4(4) . .
N2 C7 C8 N3 -28.7(3) . .
C6 C7 C8 N3 147.8(2) . .
N2 C7 C8 C9 150.8(2) . .
C6 C7 C8 C9 -32.7(4) . .
N3 C8 C9 C10 0.1(2) . .
C7 C8 C9 C10 -179.4(2) . .
N3 C8 C9 C18 179.55(18) . .
C7 C8 C9 C18 0.0(3) . .
C8 C9 C10 C11 0.9(2) . .
C18 C9 C10 C11 -178.50(18) . .
C8 C9 C10 C21 175.61(19) . .
C18 C9 C10 C21 -3.8(3) . .
C9 C10 C11 N3 -1.6(2) . .
C21 C10 C11 N3 -176.71(17) . .
C9 C10 C11 C12 170.8(2) . .
C21 C10 C11 C12 -4.3(4) . .
N3 C11 C12 C13 -167.9(3) . .
C10 C11 C12 C13 20.2(4) . .
N3 C11 C12 O1 11.4(2) . .
C10 C11 C12 O1 -160.5(2) . .
O1 C12 C13 C13 -0.1(3) . 2
C11 C12 C13 C13 179.2(2) . 2
C4 C5 C14 C15 90.3(3) . .
C6 C5 C14 C15 -85.1(3) . .
C7 C6 C16 C17 -64.7(3) . .
C5 C6 C16 C17 108.3(2) . .
C8 C9 C18 O2 -61.3(3) . .
C10 C9 C18 O2 118.0(3) . .
C8 C9 C18 O3 117.7(2) . .
C10 C9 C18 O3 -63.0(3) . .
C11 C10 C21 O4 -20.9(3) . .
C9 C10 C21 O4 165.2(2) . .
C11 C10 C21 O5 158.21(18) . .
C9 C10 C21 O5 -15.7(3) . .
C2 C3 N1 C3 -0.51(15) . 2
C4 C3 N1 C3 179.85(19) . 2
C5 C4 N2 C7 0.0(2) . .
C3 C4 N2 C7 -177.69(17) . .
C6 C7 N2 C4 0.4(2) . .
C8 C7 N2 C4 177.79(17) . .
C10 C11 N3 C8 1.8(2) . .
C12 C11 N3 C8 -172.29(16) . .
C9 C8 N3 C11 -1.2(2) . .
C7 C8 N3 C11 178.44(16) . .
C13 C12 O1 C12 0.04(11) . 2
C11 C12 O1 C12 -179.51(19) . 2
O2 C18 O3 C19 -1.7(4) . .
C9 C18 O3 C19 179.3(2) . .
C20 C19 O3 C18 -167.5(3) . .
O4 C21 O5 C22 -0.5(3) . .
C10 C21 O5 C22 -179.55(16) . .
C23 C22 O5 C21 85.8(2) . .
